data_7719771
loop_
_publ_author_name
'Teixeira, Ricardo G.'
'Stenico, L&#xed;via'
'Fontrodona, Xavier'
'Romero, Isabel'
'Starosta, Rados&#x142;aw'
'Moreno, Maria Jo&#xe3;o'
'Tomaz, Ana Isabel'
'Gomes-da-Silva, L&#xed;gia C'
'Valente, Andreia'

_publ_section_title
;
 Lysosome-targeted Ru(II)-cyclopentadienyl organometallic anticancer
 complexes.
;
_journal_issue 2
_journal_name_full 'Dalton transactions (Cambridge, England : 2003)'
_journal_page_first 594
_journal_page_last 610
_journal_paper_doi 10.1039/d5dt01975c
_journal_volume 55
_journal_year 2026
_chemical_formula_moiety '	2(C40 H39 N7 O3 P Ru), 2(F6 P), C3 H6 O [+ 3.5 (C3 H6 O)]'
_chemical_formula_sum 'C93.5 H105 F12 N14 O10.5 P4 Ru2'
_chemical_formula_weight 1943.66
_space_group_crystal_system triclinic
_space_group_IT_number 2
_space_group_name_Hall '-P 1'
_space_group_name_H-M_alt 'P -1'
_atom_sites_solution_hydrogens geom
_audit_update_record
;
2025-09-15 deposited with the CCDC.	2025-10-27 downloaded from the CCDC.
;
_cell_angle_alpha 78.293(4)
_cell_angle_beta 77.765(5)
_cell_angle_gamma 84.304(5)
_cell_formula_units_Z 2
_cell_length_a 11.8493(15)
_cell_length_b 19.432(3)
_cell_length_c 20.703(3)
_cell_measurement_reflns_used 9881
_cell_measurement_temperature 130.(2)
_cell_measurement_theta_max 26.1692
_cell_measurement_theta_min 2.6751
_cell_volume 4553.9(11)
_computing_cell_refinement 'SAINT V8.40B (Bruker AXS LLC, 2019)'
_computing_data_collection 'Bruker Instrument Service vV6.2.16'
_computing_data_reduction 'SAINT V8.40B (Bruker AXS LLC, 2019)'
_computing_molecular_graphics 'shelXle (C.B. Huebschle, rev 1365)'
_computing_structure_refinement 'SHELXL-2019/1 (Sheldrick, 2019)'
_computing_structure_solution 'XT, VERSION 2018/2'
_diffrn_ambient_temperature 130.(2)
_diffrn_detector_area_resol_mean 7.3910
_diffrn_measured_fraction_theta_full 0.990
_diffrn_measured_fraction_theta_max 0.990
_diffrn_measurement_device 'three-circle diffractometer'
_diffrn_measurement_device_type 'D8 QUEST ECO'
_diffrn_measurement_method '\f and \w scans'
_diffrn_radiation_monochromator 'doubly curved silicon crystal Bruker Triumph'
_diffrn_radiation_type 'Mo K\a'
_diffrn_radiation_wavelength 0.71073
_diffrn_reflns_av_R_equivalents 0.1195
_diffrn_reflns_av_unetI/netI 0.0663
_diffrn_reflns_limit_h_max 14
_diffrn_reflns_limit_h_min -14
_diffrn_reflns_limit_k_max 24
_diffrn_reflns_limit_k_min -24
_diffrn_reflns_limit_l_max 25
_diffrn_reflns_limit_l_min -25
_diffrn_reflns_number 184432
_diffrn_reflns_theta_full 25.24
_diffrn_reflns_theta_max 26.57
_diffrn_reflns_theta_min 2.05
_diffrn_source_current 20.0
_diffrn_source_power 1.00
_diffrn_source_type 'Ceramic x-ray tube'
_diffrn_source_voltage 50
_exptl_absorpt_coefficient_mu 0.496
_exptl_absorpt_correction_T_max 0.99
_exptl_absorpt_correction_T_min 0.94
_exptl_absorpt_correction_type multi-scan
_exptl_absorpt_process_details
;
Krause, L., Herbst-Irmer, R., Sheldrick, G. M., Stalke, D. (2015).
"Comparison of silver and molybdenum microfocus X-ray sources for
single-crystal structure determination"
J. Appl. Cryst. 48, 3-10.
doi:10.1107/S1600576714022985
;
_exptl_crystal_colour orange
_exptl_crystal_density_diffrn 1.566
_exptl_crystal_density_method 'not measured'
_exptl_crystal_description plate
_exptl_crystal_F_000 2208
_exptl_crystal_size_max 0.170
_exptl_crystal_size_mid 0.120
_exptl_crystal_size_min 0.030
_platon_squeeze_details
;
The crystal lattice contained a large amount of diffuse electron density that could not be
appropriately modelled. The SQUEEZE routine within PLATON was employed to resolve this problem,
resulting in void electrons count per cell of 215 that was assigned to seven 
solvent acetone molecules
;
_refine_diff_density_max 2.007
_refine_diff_density_min -1.957
_refine_ls_extinction_method none
_refine_ls_goodness_of_fit_ref 1.054
_refine_ls_hydrogen_treatment constr
_refine_ls_matrix_type full
_refine_ls_number_parameters 1099
_refine_ls_number_reflns 18801
_refine_ls_number_restraints 18
_refine_ls_restrained_S_all 1.056
_refine_ls_R_factor_all 0.1359
_refine_ls_R_factor_gt 0.1017
_refine_ls_shift/su_max 0.001
_refine_ls_shift/su_mean 0.000
_refine_ls_structure_factor_coef Fsqd
_refine_ls_weighting_details 'w=1/[\s^2^(Fo^2^)+(0.0957P)^2^+64.9795P] where P=(Fo^2^+2Fc^2^)/3'
_refine_ls_weighting_scheme calc
_refine_ls_wR_factor_gt 0.2391
_refine_ls_wR_factor_ref 0.2616
_reflns_Friedel_coverage 0.000
_reflns_number_gt 13670
_reflns_number_total 18801
_reflns_threshold_expression 'I > 2\s(I)'
_cod_data_source_file d5dt01975c2.cif
_cod_data_source_block RT320
_cod_depositor_comments
;
The following automatic conversions were performed:

data item '_exptl_absorpt_correction_type' value 'Multi-Scan' was
changed to 'multi-scan' in accordance with the
/home/data/users/saulius/crontab/automatic-downloads/rss-feeds/RSC/lib/dictionaries/cif_core.dic
dictionary named 'cif_core.dic' version 2.4.2 last updated on
2011-04-26.

Automatic conversion script
Id: cif_fix_values 8170 2020-07-09 18:12:32Z antanas 

 Adding full bibliography for 7719770--7719772.cif.
;
_cod_original_cell_volume 4553.9(10)
_cod_original_formula_sum 'C93.50 H105 F12 N14 O10.50 P4 Ru2'
_cod_database_code 7719771
_platon_squeeze_void_probe_radius 1.20

loop_
_space_group_symop_operation_xyz
'x, y, z'
'-x, -y, -z'

loop_
_atom_site_type_symbol
_atom_site_label
_atom_site_fract_x
_atom_site_fract_y
_atom_site_fract_z
_atom_site_U_iso_or_equiv
_atom_site_adp_type
_atom_site_calc_flag
_atom_site_refinement_flags_adp
_atom_site_refinement_flags_occupancy
_atom_site_refinement_flags_posn
_atom_site_occupancy
_atom_site_disorder_assembly
_atom_site_disorder_group
P P1R 0.5597(2) 0.32387(12) 0.37833(11) 0.0337(5) Uani d . . . 1 . .
F F2R 0.5577(9) 0.4080(3) 0.3585(4) 0.085(3) Uani d . . . 1 . .
F F3R 0.5924(7) 0.3274(4) 0.4464(3) 0.068(2) Uani d . . . 1 . .
F F4R 0.5586(5) 0.2408(3) 0.3989(3) 0.0449(14) Uani d . . . 1 . .
F F5R 0.5151(6) 0.3233(4) 0.3113(3) 0.0627(18) Uani d . . . 1 . .
F F6R 0.6861(6) 0.3186(4) 0.3412(4) 0.079(2) Uani d . . . 1 . .
F F7R 0.4251(6) 0.3285(4) 0.4149(4) 0.069(2) Uani d . . . 1 . .
O O1M 0.5759(7) 0.4265(7) 0.7790(5) 0.092(4) Uani d . . . 1 . .
C C2M 0.4753(10) 0.4283(7) 0.7718(6) 0.059(3) Uani d . . . 1 . .
C C3M 0.4357(13) 0.3921(8) 0.7261(7) 0.080(4) Uani d . . . 1 . .
H H3MA 0.367900 0.366028 0.750254 0.119000 Uiso calc U . R 1 . .
H H3MB 0.497698 0.359329 0.708975 0.119000 Uiso calc U . R 1 . .
H H3MC 0.414846 0.426826 0.688362 0.119000 Uiso calc U . R 1 . .
C C4M 0.3871(12) 0.4784(8) 0.8043(7) 0.074(4) Uani d . . . 1 . .
H H4MA 0.312755 0.456473 0.819975 0.111000 Uiso calc U . R 1 . .
H H4MB 0.378050 0.521631 0.771401 0.111000 Uiso calc U . R 1 . .
H H4MC 0.412946 0.489878 0.842567 0.111000 Uiso calc U . R 1 . .
Ru Ru1A 0.40992(5) 0.11383(3) 0.64209(3) 0.01344(15) Uani d . . . 1 . .
P P21A 0.3779(2) 0.05095(10) 0.75115(10) 0.0231(4) Uani d . . . 1 . .
O O32A 0.9024(6) 0.2913(4) 0.8886(4) 0.0449(17) Uani d . . . 1 . .
O O39A 0.6066(6) 0.4748(4) 1.0272(4) 0.0503(19) Uani d . . . 1 . .
O O40A 0.7854(6) 0.4675(4) 0.9731(3) 0.0474(18) Uani d . . . 1 . .
N N7A 0.3270(5) 0.0384(3) 0.6137(3) 0.0158(12) Uani d . . . 1 . .
N N18A 0.5431(5) 0.0401(3) 0.6135(3) 0.0215(14) Uani d . . . 1 . .
N N23A 0.5069(6) 0.1233(4) 0.8085(4) 0.0336(17) Uani d . . . 1 . .
N N26A 0.5729(6) 0.2262(4) 0.8744(4) 0.0333(17) Uani d . . . 1 . .
N N31A 0.8152(6) 0.2579(4) 0.8772(4) 0.0384(19) Uani d . . . 1 . .
N N33A 0.8613(7) 0.3492(5) 0.9194(4) 0.0409(19) Uani d . . . 1 . .
N N38A 0.6860(7) 0.4473(4) 0.9882(4) 0.0314(16) Uani d . . . 1 . .
C C2A 0.3719(8) 0.2140(4) 0.6763(4) 0.0251(18) Uani d . . . 1 . .
H H2A 0.342079 0.219774 0.723979 0.030000 Uiso calc U . R 1 . .
C C3A 0.4887(8) 0.2106(4) 0.6449(5) 0.037(2) Uani d . . . 1 . .
H H3A 0.555235 0.212564 0.667086 0.044000 Uiso calc U . R 1 . .
C C4A 0.4980(9) 0.2070(4) 0.5789(5) 0.042(3) Uani d . . . 1 . .
H H4A 0.572231 0.205449 0.545384 0.051000 Uiso calc U . R 1 . .
C C5A 0.3874(10) 0.2092(4) 0.5646(4) 0.039(2) Uani d . . . 1 . .
H H5A 0.368681 0.210003 0.519545 0.047000 Uiso calc U . R 1 . .
C C6A 0.3023(8) 0.2118(5) 0.6285(5) 0.037(2) Uani d U . . 1 . .
H H6A 0.216077 0.217425 0.634957 0.045000 Uiso calc U . R 1 . .
C C8A 0.2111(7) 0.0400(4) 0.6172(4) 0.0271(18) Uani d . . . 1 . .
H H8A 0.163822 0.078779 0.631212 0.032000 Uiso calc U . R 1 . .
C C9A 0.1605(8) -0.0134(5) 0.6009(5) 0.036(2) Uani d . . . 1 . .
H H9A 0.079397 -0.010205 0.602637 0.043000 Uiso calc U . R 1 . .
C C10A 0.2268(8) -0.0721(4) 0.5820(5) 0.033(2) Uani d . . . 1 . .
C C11A 0.3435(7) -0.0724(4) 0.5780(4) 0.0256(18) Uani d . . . 1 . .
H H11A 0.392227 -0.110677 0.563891 0.031000 Uiso calc U . R 1 . .
C C12A 0.3911(6) -0.0182(4) 0.5943(4) 0.0181(15) Uani d . . . 1 . .
C C13A 0.5160(7) -0.0161(4) 0.5935(4) 0.0198(16) Uani d . . . 1 . .
C C14A 0.5989(7) -0.0678(4) 0.5733(4) 0.0245(17) Uani d . . . 1 . .
H H14A 0.577031 -0.106502 0.558071 0.029000 Uiso calc U . R 1 . .
C C15A 0.7136(7) -0.0620(4) 0.5758(4) 0.0281(18) Uani d . . . 1 . .
C C16A 0.7395(8) -0.0032(5) 0.5971(5) 0.040(2) Uani d . . . 1 . .
H H16A 0.817310 0.002907 0.598878 0.048000 Uiso calc U . R 1 . .
C C17A 0.6546(7) 0.0462(5) 0.6155(5) 0.034(2) Uani d . . . 1 . .
H H17A 0.674698 0.085842 0.630081 0.041000 Uiso calc U . R 1 . .
C C20A 0.8066(9) -0.1180(5) 0.5566(6) 0.051(2) Uani d . . . 1 . .
H H20A 0.874572 -0.095330 0.527681 0.077000 Uiso calc U . R 1 . .
H H20B 0.776759 -0.148317 0.532404 0.077000 Uiso calc U . R 1 . .
H H20C 0.828431 -0.146448 0.597413 0.077000 Uiso calc U . R 1 . .
C C19A 0.1710(9) -0.1319(5) 0.5667(6) 0.051(2) Uani d . . . 1 . .
H H19A 0.231079 -0.166179 0.550289 0.077000 Uiso calc U . R 1 . .
H H19B 0.124937 -0.113481 0.532089 0.077000 Uiso calc U . R 1 . .
H H19C 0.120598 -0.154938 0.607643 0.077000 Uiso calc U . R 1 . .
C C22A 0.4910(7) 0.0547(4) 0.7997(4) 0.0245(17) Uani d . . . 1 . .
H H22A 0.470410 0.024288 0.844488 0.029000 Uiso calc U . R 1 . .
H H22B 0.565229 0.035126 0.776305 0.029000 Uiso calc U . R 1 . .
C C24A 0.4349(9) 0.1394(5) 0.8726(5) 0.039(2) Uani d . . . 1 . .
H H24A 0.457006 0.105418 0.911063 0.046000 Uiso calc U . R 1 . .
H H24B 0.352370 0.134374 0.873065 0.046000 Uiso calc U . R 1 . .
C C25A 0.4510(8) 0.2138(5) 0.8801(5) 0.039(2) Uani d . . . 1 . .
H H25A 0.419254 0.247842 0.845005 0.047000 Uiso calc U . R 1 . .
H H25B 0.407117 0.221910 0.924532 0.047000 Uiso calc U . R 1 . .
C C27A 0.6493(8) 0.2044(6) 0.8143(5) 0.041(2) Uani d . . . 1 . .
H H27A 0.731100 0.207198 0.817039 0.049000 Uiso calc U . R 1 . .
H H27B 0.634501 0.237398 0.773344 0.049000 Uiso calc U . R 1 . .
C C28A 0.6302(7) 0.1315(5) 0.8086(5) 0.033(2) Uani d . . . 1 . .
H H28A 0.678964 0.120254 0.766560 0.039000 Uiso calc U . R 1 . .
H H28B 0.653799 0.097905 0.846883 0.039000 Uiso calc U . R 1 . .
C C29A 0.6011(8) 0.2797(4) 0.9007(4) 0.0287(18) Uani d . . . 1 . .
C C30A 0.7189(7) 0.2930(5) 0.8995(4) 0.0288(18) Uani d . . . 1 . .
C C34A 0.7481(8) 0.3507(4) 0.9255(4) 0.0280(18) Uani d . . . 1 . .
C C35A 0.6585(8) 0.3915(5) 0.9585(4) 0.0316(19) Uani d . . . 1 . .
C C36A 0.5461(7) 0.3769(5) 0.9628(4) 0.0304(19) Uani d . . . 1 . .
H H36A 0.485480 0.404607 0.985201 0.036000 Uiso calc U . R 1 . .
C C37A 0.5181(7) 0.3224(5) 0.9352(4) 0.0306(19) Uani d . . . 1 . .
H H37A 0.438772 0.314056 0.940137 0.037000 Uiso calc U . R 1 . .
C C41A 0.2408(7) 0.0704(5) 0.8089(4) 0.033(2) Uani d . . . 1 . .
C C42A 0.1584(9) 0.1204(5) 0.7885(6) 0.045(3) Uani d . . . 1 . .
H H42A 0.171237 0.144037 0.742897 0.054000 Uiso calc U . R 1 . .
C C43A 0.0558(9) 0.1381(7) 0.8321(6) 0.058(3) Uani d . . . 1 . .
H H43A 0.000049 0.172295 0.816266 0.069000 Uiso calc U . R 1 . .
C C44A 0.0387(9) 0.1043(7) 0.8986(7) 0.060(3) Uani d . . . 1 . .
H H44A -0.027708 0.117004 0.929484 0.072000 Uiso calc U . R 1 . .
C C45A 0.1181(9) 0.0516(6) 0.9207(6) 0.055(3) Uani d . . . 1 . .
H H45A 0.104174 0.027149 0.965980 0.066000 Uiso calc U . R 1 . .
C C46A 0.2191(8) 0.0347(6) 0.8756(5) 0.043(3) Uani d . . . 1 . .
H H46A 0.272940 -0.001297 0.890673 0.051000 Uiso calc U . R 1 . .
C C47A 0.3687(8) -0.0443(4) 0.7578(4) 0.033(2) Uani d . . . 1 . .
C C48A 0.2617(9) -0.0732(5) 0.7660(5) 0.040(2) Uani d . . . 1 . .
H H48A 0.192284 -0.044848 0.775255 0.048000 Uiso calc U . R 1 . .
C C49A 0.2559(10) -0.1427(6) 0.7608(6) 0.049(3) Uani d . . . 1 . .
H H49A 0.183179 -0.162286 0.766954 0.059000 Uiso calc U . R 1 . .
C C50A 0.3585(10) -0.1836(5) 0.7464(5) 0.044(3) Uani d . . . 1 . .
H H50A 0.355466 -0.230700 0.740934 0.053000 Uiso calc U . R 1 . .
C C51A 0.4622(10) -0.1569(5) 0.7401(5) 0.044(3) Uani d . . . 1 . .
H H51A 0.531168 -0.185900 0.731820 0.052000 Uiso calc U . R 1 . .
C C52A 0.4691(8) -0.0851(5) 0.7457(4) 0.032(2) Uani d . . . 1 . .
H H52A 0.541986 -0.066241 0.741152 0.039000 Uiso calc U . R 1 . .
P P1S 0.91108(18) 0.17389(12) 0.62634(11) 0.0250(5) Uani d . . . 1 . .
F F2S 0.9412(6) 0.2529(3) 0.5996(3) 0.0515(16) Uani d . . . 1 . .
F F3S 1.0012(7) 0.1625(3) 0.6733(4) 0.074(2) Uani d . . . 1 . .
F F4S 0.8789(8) 0.0951(3) 0.6548(4) 0.082(3) Uani d . . . 1 . .
F F5S 0.8166(9) 0.1847(4) 0.5816(5) 0.101(3) Uani d . . . 1 . .
F F6S 1.0025(9) 0.1486(5) 0.5698(4) 0.121(4) Uani d . . . 1 . .
F F7S 0.8202(7) 0.2008(4) 0.6844(4) 0.084(3) Uani d . . . 1 . .
Ru Ru1 0.92559(6) 0.61165(3) 0.64055(3) 0.01971(17) Uani d . . . 1 . .
P P21 0.9211(2) 0.54544(10) 0.74652(10) 0.0239(5) Uani d . . . 1 . .
O O32 0.2107(6) 0.7584(4) 0.9342(4) 0.0465(18) Uani d . . . 1 . .
O O39 0.2208(6) 0.9254(4) 1.0280(4) 0.063(2) Uani d . . . 1 . .
O O40 0.3814(7) 0.9761(4) 1.0169(4) 0.054(2) Uani d . . . 1 . .
N N7 1.0665(6) 0.5459(3) 0.6062(3) 0.0248(15) Uani d . . . 1 . .
N N18 0.8483(6) 0.5309(3) 0.6148(3) 0.0224(14) Uani d . . . 1 . .
N N23 0.7202(6) 0.6089(4) 0.8106(3) 0.0246(15) Uani d . . . 1 . .
N N26 0.5792(6) 0.7160(4) 0.8740(4) 0.0288(16) Uani d . . . 1 . .
N N31 0.3185(6) 0.7322(4) 0.9073(4) 0.0365(18) Uani d . . . 1 . .
N N33 0.2143(7) 0.8173(4) 0.9617(4) 0.041(2) Uani d . . . 1 . .
N N38 0.3254(7) 0.9301(4) 1.0058(4) 0.042(2) Uani d . . . 1 . .
C C2 0.8943(9) 0.7101(4) 0.6767(4) 0.033(2) Uani d . . . 1 . .
H H2 0.890375 0.715287 0.724191 0.040000 Uiso calc U . R 1 . .
C C3 0.9951(9) 0.7149(4) 0.6259(6) 0.041(3) Uani d . . . 1 . .
H H3 1.073928 0.724040 0.631265 0.050000 Uiso calc U . R 1 . .
C C4 0.9638(8) 0.7097(4) 0.5660(4) 0.035(2) Uani d U . . 1 . .
H H4 1.016598 0.713284 0.520978 0.042000 Uiso calc U . R 1 . .
C C5 0.8464(8) 0.7006(4) 0.5794(5) 0.035(2) Uani d U . . 1 . .
H H5 0.800290 0.696803 0.545150 0.041000 Uiso calc U . R 1 . .
C C6 0.7995(8) 0.7005(4) 0.6495(5) 0.037(2) Uani d . . . 1 . .
H H6 0.716388 0.699054 0.672653 0.045000 Uiso calc U . R 1 . .
C C8 1.1789(8) 0.5555(4) 0.6042(4) 0.0312(19) Uani d . . . 1 . .
H H8 1.196951 0.596649 0.617189 0.037000 Uiso calc U . R 1 . .
C C9 1.2692(9) 0.5085(5) 0.5841(5) 0.035(2) Uani d . . . 1 . .
H H9 1.346758 0.518111 0.582893 0.042000 Uiso calc U . R 1 . .
C C10 1.2461(8) 0.4473(4) 0.5657(4) 0.032(2) Uani d . . . 1 . .
C C11 1.1310(8) 0.4377(4) 0.5668(4) 0.032(2) Uani d . . . 1 . .
H H11 1.112144 0.396852 0.553669 0.038000 Uiso calc U . R 1 . .
C C12 1.0428(8) 0.4862(4) 0.5867(4) 0.0296(19) Uani d . . . 1 . .
C C13 0.9190(7) 0.4794(4) 0.5909(4) 0.0233(17) Uani d . . . 1 . .
C C14 0.8754(9) 0.4231(5) 0.5736(4) 0.034(2) Uani d . . . 1 . .
H H14 0.926286 0.386844 0.557206 0.041000 Uiso calc U . R 1 . .
C C15 0.7577(8) 0.4207(4) 0.5806(4) 0.032(2) Uani d . . . 1 . .
C C16 0.6854(9) 0.4759(4) 0.6049(4) 0.032(2) Uani d . . . 1 . .
H H16 0.603896 0.475876 0.609825 0.038000 Uiso calc U . R 1 . .
C C17 0.7336(8) 0.5292(4) 0.6213(4) 0.0263(18) Uani d . . . 1 . .
H H17 0.684510 0.566147 0.637718 0.032000 Uiso calc U . R 1 . .
C C19 1.3396(10) 0.3945(5) 0.5474(6) 0.049(3) Uani d . . . 1 . .
H H19D 1.316037 0.367302 0.517964 0.074000 Uiso calc U . R 1 . .
H H19E 1.354995 0.362783 0.588220 0.074000 Uiso calc U . R 1 . .
H H19F 1.409856 0.418441 0.523719 0.074000 Uiso calc U . R 1 . .
C C20 0.7049(10) 0.3591(5) 0.5654(6) 0.051(3) Uani d . . . 1 . .
H H20D 0.653425 0.376768 0.533640 0.076000 Uiso calc U . R 1 . .
H H20E 0.660692 0.333167 0.607184 0.076000 Uiso calc U . R 1 . .
H H20F 0.766667 0.327755 0.545648 0.076000 Uiso calc U . R 1 . .
C C22 0.7788(7) 0.5426(4) 0.8035(4) 0.0234(17) Uani d . . . 1 . .
H H22C 0.728621 0.514947 0.787131 0.028000 Uiso calc U . R 1 . .
H H22D 0.789058 0.517106 0.848578 0.028000 Uiso calc U . R 1 . .
C C24 0.5967(7) 0.6028(4) 0.8361(5) 0.0292(19) Uani d . . . 1 . .
H H24C 0.584449 0.575091 0.882534 0.035000 Uiso calc U . R 1 . .
H H24D 0.565378 0.576912 0.807959 0.035000 Uiso calc U . R 1 . .
C C25 0.5332(7) 0.6714(5) 0.8366(5) 0.035(2) Uani d . . . 1 . .
H H25C 0.450887 0.663903 0.857152 0.042000 Uiso calc U . R 1 . .
H H25D 0.536786 0.696487 0.789582 0.042000 Uiso calc U . R 1 . .
C C27 0.7053(7) 0.7181(5) 0.8569(5) 0.035(2) Uani d . . . 1 . .
H H27C 0.731929 0.739556 0.890123 0.042000 Uiso calc U . R 1 . .
H H27D 0.727970 0.748101 0.812046 0.042000 Uiso calc U . R 1 . .
C C28 0.7638(8) 0.6452(5) 0.8562(4) 0.033(2) Uani d . . . 1 . .
H H28C 0.848377 0.648999 0.841287 0.039000 Uiso calc U . R 1 . .
H H28D 0.749148 0.616943 0.902394 0.039000 Uiso calc U . R 1 . .
C C29 0.5151(7) 0.7694(4) 0.9007(4) 0.0257(17) Uani d . . . 1 . .
C C30 0.3915(7) 0.7749(4) 0.9164(5) 0.0283(18) Uani d . . . 1 . .
C C34 0.3270(7) 0.8270(5) 0.9518(4) 0.0298(19) Uani d . . . 1 . .
C C35 0.3851(8) 0.8779(5) 0.9690(5) 0.033(2) Uani d . . . 1 . .
C C36 0.5042(8) 0.8773(5) 0.9486(4) 0.033(2) Uani d . . . 1 . .
H H36 0.543931 0.913573 0.957185 0.040000 Uiso calc U . R 1 . .
C C37 0.5692(8) 0.8252(5) 0.9155(5) 0.034(2) Uani d . . . 1 . .
H H37 0.650864 0.827303 0.902862 0.041000 Uiso calc U . R 1 . .
C C41 1.0179(7) 0.5642(4) 0.7971(4) 0.0240(17) Uani d . . . 1 . .
C C42 1.0976(8) 0.6184(5) 0.7721(4) 0.032(2) Uani d . . . 1 . .
H H42 1.103324 0.643470 0.727169 0.039000 Uiso calc U . R 1 . .
C C43 1.1650(9) 0.6346(6) 0.8114(5) 0.047(3) Uani d . . . 1 . .
H H43 1.211951 0.673683 0.794747 0.056000 Uiso calc U . R 1 . .
C C44 1.1676(9) 0.5957(6) 0.8755(5) 0.047(3) Uani d . . . 1 . .
H H44 1.217964 0.606441 0.901678 0.056000 Uiso calc U . R 1 . .
C C45 1.0932(9) 0.5397(6) 0.9004(5) 0.047(3) Uani d . . . 1 . .
H H45 1.093161 0.512290 0.943937 0.057000 Uiso calc U . R 1 . .
C C46 1.0202(7) 0.5247(5) 0.8615(4) 0.033(2) Uani d . . . 1 . .
H H46 0.970850 0.486766 0.878788 0.039000 Uiso calc U . R 1 . .
C C47 0.9597(7) 0.4499(4) 0.7469(4) 0.0252(17) Uani d . . . 1 . .
C C48 1.0743(8) 0.4249(5) 0.7429(5) 0.0317(19) Uani d . . . 1 . .
H H48 1.129879 0.454404 0.747951 0.038000 Uiso calc U . R 1 . .
C C49 1.1088(9) 0.3574(5) 0.7316(5) 0.041(2) Uani d . . . 1 . .
H H49 1.187158 0.340295 0.729443 0.049000 Uiso calc U . R 1 . .
C C50 1.0264(9) 0.3150(5) 0.7235(5) 0.039(2) Uani d . . . 1 . .
H H50 1.049507 0.269314 0.713774 0.047000 Uiso calc U . R 1 . .
C C51 0.9137(9) 0.3384(5) 0.7292(5) 0.042(2) Uani d . . . 1 . .
H H51 0.857771 0.308213 0.725815 0.051000 Uiso calc U . R 1 . .
C C52 0.8790(8) 0.4070(4) 0.7403(4) 0.0286(19) Uani d . . . 1 . .
H H52 0.800311 0.423578 0.743095 0.034000 Uiso calc U . R 1 . .

loop_
_atom_site_aniso_label
_atom_site_aniso_U_11
_atom_site_aniso_U_22
_atom_site_aniso_U_33
_atom_site_aniso_U_12
_atom_site_aniso_U_13
_atom_site_aniso_U_23
P1R 0.0585(16) 0.0240(12) 0.0213(11) -0.0062(10) -0.0115(10) -0.0047(9)
F2R 0.169(9) 0.030(3) 0.061(5) -0.024(4) -0.042(5) 0.013(3)
F3R 0.116(6) 0.067(5) 0.031(3) -0.024(4) -0.032(4) -0.008(3)
F4R 0.054(4) 0.024(3) 0.055(4) 0.001(2) -0.007(3) -0.008(3)
F5R 0.084(5) 0.066(4) 0.048(4) -0.003(4) -0.034(4) -0.011(3)
F6R 0.058(4) 0.099(6) 0.062(5) -0.012(4) 0.014(4) 0.003(4)
F7R 0.053(4) 0.070(5) 0.079(5) 0.021(3) -0.005(4) -0.020(4)
O1M 0.037(5) 0.163(11) 0.069(6) -0.021(6) -0.015(4) 0.012(7)
C2M 0.040(6) 0.086(9) 0.052(7) -0.009(6) -0.010(5) -0.013(7)
C3M 0.079(10) 0.090(11) 0.077(10) -0.032(8) -0.001(8) -0.032(8)
C4M 0.069(9) 0.087(10) 0.076(10) -0.023(8) -0.013(7) -0.029(8)
Ru1A 0.0148(3) 0.0077(3) 0.0177(3) -0.0010(2) -0.0017(2) -0.0033(2)
P21A 0.0391(12) 0.0126(9) 0.0198(10) -0.0038(8) -0.0094(9) -0.0029(8)
O32A 0.035(4) 0.051(4) 0.057(5) -0.001(3) -0.012(3) -0.027(4)
O39A 0.045(4) 0.055(5) 0.055(5) 0.002(3) -0.009(4) -0.024(4)
O40A 0.048(4) 0.059(5) 0.039(4) -0.029(4) -0.002(3) -0.012(3)
N7A 0.016(3) 0.013(3) 0.021(3) -0.001(2) -0.007(2) -0.007(2)
N18A 0.017(3) 0.014(3) 0.037(4) -0.001(2) -0.008(3) -0.011(3)
N23A 0.033(4) 0.039(4) 0.032(4) -0.002(3) -0.006(3) -0.014(3)
N26A 0.033(4) 0.038(4) 0.031(4) -0.007(3) -0.002(3) -0.013(3)
N31A 0.017(3) 0.052(5) 0.051(5) 0.000(3) -0.001(3) -0.028(4)
N33A 0.031(4) 0.050(5) 0.043(5) -0.003(4) -0.005(4) -0.012(4)
N38A 0.037(4) 0.031(4) 0.026(4) -0.007(3) -0.005(3) -0.005(3)
C2A 0.046(5) 0.008(3) 0.024(4) 0.001(3) -0.007(4) -0.009(3)
C3A 0.039(5) 0.019(4) 0.053(6) -0.012(4) -0.004(4) -0.011(4)
C4A 0.052(6) 0.011(4) 0.054(6) -0.011(4) 0.009(5) 0.001(4)
C5A 0.089(8) 0.012(4) 0.016(4) 0.009(4) -0.016(4) -0.002(3)
C6A 0.039(4) 0.021(3) 0.050(4) 0.005(3) -0.010(3) -0.005(3)
C8A 0.021(4) 0.028(4) 0.033(5) -0.001(3) -0.009(3) -0.005(4)
C9A 0.022(4) 0.042(5) 0.051(6) -0.006(4) -0.018(4) -0.013(5)
C10A 0.041(5) 0.025(4) 0.045(5) -0.004(4) -0.030(4) -0.012(4)
C11A 0.026(4) 0.015(4) 0.039(5) -0.001(3) -0.012(4) -0.007(3)
C12A 0.021(4) 0.016(4) 0.020(4) 0.000(3) -0.010(3) -0.004(3)
C13A 0.025(4) 0.012(3) 0.025(4) 0.000(3) -0.006(3) -0.012(3)
C14A 0.038(5) 0.013(4) 0.025(4) 0.003(3) -0.010(3) -0.007(3)
C15A 0.026(4) 0.027(4) 0.034(5) 0.007(3) -0.011(4) -0.013(4)
C16A 0.025(5) 0.041(6) 0.063(7) 0.006(4) -0.017(4) -0.023(5)
C17A 0.021(4) 0.027(5) 0.062(6) -0.001(3) -0.009(4) -0.026(4)
C20A 0.045(4) 0.037(4) 0.079(6) -0.003(3) -0.012(4) -0.027(4)
C19A 0.045(4) 0.037(4) 0.079(6) -0.003(3) -0.012(4) -0.027(4)
C22A 0.021(4) 0.030(4) 0.023(4) 0.009(3) -0.003(3) -0.012(3)
C24A 0.041(5) 0.043(6) 0.035(5) -0.011(4) -0.001(4) -0.016(4)
C25A 0.030(5) 0.052(6) 0.036(5) -0.008(4) 0.005(4) -0.019(5)
C27A 0.037(5) 0.054(6) 0.034(5) -0.017(4) 0.008(4) -0.022(5)
C28A 0.027(4) 0.037(5) 0.034(5) 0.005(4) 0.003(4) -0.019(4)
C29A 0.035(5) 0.028(4) 0.024(4) -0.002(4) -0.005(4) -0.007(3)
C30A 0.031(5) 0.031(5) 0.025(4) 0.001(4) -0.007(3) -0.007(4)
C34A 0.037(5) 0.025(4) 0.021(4) 0.004(4) -0.008(3) -0.002(3)
C35A 0.033(5) 0.032(5) 0.027(5) -0.007(4) -0.005(4) 0.000(4)
C36A 0.030(4) 0.027(4) 0.033(5) -0.003(3) -0.004(4) -0.003(4)
C37A 0.027(4) 0.039(5) 0.027(4) 0.000(4) -0.004(3) -0.011(4)
C41A 0.025(4) 0.054(6) 0.022(4) -0.021(4) -0.008(3) -0.001(4)
C42A 0.043(6) 0.026(5) 0.051(6) 0.003(4) 0.016(5) -0.002(4)
C43A 0.029(5) 0.086(9) 0.047(7) -0.001(5) 0.003(5) 0.002(6)
C44A 0.023(5) 0.072(8) 0.074(9) 0.008(5) 0.006(5) -0.012(7)
C45A 0.042(6) 0.064(8) 0.041(6) 0.002(5) 0.016(5) 0.001(5)
C46A 0.025(5) 0.061(7) 0.030(5) 0.005(4) 0.004(4) 0.005(5)
C47A 0.048(5) 0.021(4) 0.029(5) -0.003(4) -0.008(4) -0.002(4)
C48A 0.050(6) 0.023(5) 0.050(6) -0.008(4) -0.009(5) -0.011(4)
C49A 0.050(6) 0.045(6) 0.050(7) -0.016(5) -0.008(5) -0.004(5)
C50A 0.070(7) 0.032(5) 0.034(5) 0.006(5) -0.015(5) -0.015(4)
C51A 0.074(7) 0.017(4) 0.029(5) -0.010(4) 0.010(5) 0.002(4)
C52A 0.042(5) 0.034(5) 0.020(4) -0.006(4) -0.002(4) -0.005(4)
P1S 0.0246(11) 0.0277(11) 0.0248(11) -0.0028(8) -0.0041(8) -0.0103(9)
F2S 0.066(4) 0.042(3) 0.045(4) -0.023(3) -0.013(3) 0.006(3)
F3S 0.088(5) 0.044(4) 0.111(6) -0.009(4) -0.071(5) -0.009(4)
F4S 0.128(7) 0.029(3) 0.109(6) -0.027(4) -0.074(6) 0.005(4)
F5S 0.147(8) 0.041(4) 0.156(9) 0.009(5) -0.120(7) -0.026(5)
F6S 0.152(9) 0.106(7) 0.062(5) 0.076(7) 0.036(5) -0.014(5)
F7S 0.085(5) 0.074(5) 0.067(5) -0.007(4) 0.047(4) -0.019(4)
Ru1 0.0367(4) 0.0089(3) 0.0133(3) -0.0048(2) -0.0025(2) -0.0024(2)
P21 0.0406(12) 0.0158(10) 0.0166(10) -0.0077(8) -0.0070(9) -0.0020(8)
O32 0.033(4) 0.045(4) 0.059(5) 0.000(3) -0.004(3) -0.013(4)
O39 0.038(4) 0.057(5) 0.086(6) -0.008(4) 0.025(4) -0.033(5)
O40 0.055(5) 0.042(4) 0.070(5) -0.003(4) -0.001(4) -0.031(4)
N7 0.040(4) 0.013(3) 0.024(4) 0.001(3) -0.006(3) -0.010(3)
N18 0.044(4) 0.015(3) 0.010(3) -0.008(3) -0.011(3) 0.003(2)
N23 0.024(3) 0.033(4) 0.017(3) -0.005(3) -0.001(3) -0.007(3)
N26 0.027(4) 0.032(4) 0.034(4) 0.000(3) -0.009(3) -0.019(3)
N31 0.023(4) 0.049(5) 0.041(5) 0.001(3) -0.002(3) -0.021(4)
N33 0.035(4) 0.043(5) 0.046(5) 0.000(4) -0.010(4) -0.007(4)
N38 0.041(5) 0.041(5) 0.042(5) 0.002(4) 0.002(4) -0.018(4)
C2 0.062(6) 0.016(4) 0.025(5) 0.000(4) -0.007(4) -0.012(3)
C3 0.046(6) 0.006(4) 0.074(8) -0.007(4) -0.016(5) -0.002(4)
C4 0.046(4) 0.023(3) 0.025(3) 0.000(3) 0.010(3) -0.002(3)
C5 0.049(4) 0.020(3) 0.035(4) 0.006(3) -0.017(3) -0.001(3)
C6 0.039(5) 0.017(4) 0.049(6) 0.005(4) 0.010(4) -0.011(4)
C8 0.039(5) 0.021(4) 0.034(5) 0.000(4) -0.007(4) -0.008(4)
C9 0.044(5) 0.026(5) 0.034(5) 0.005(4) -0.004(4) -0.010(4)
C10 0.050(6) 0.016(4) 0.030(5) 0.010(4) -0.016(4) -0.003(3)
C11 0.057(6) 0.009(4) 0.029(5) 0.000(4) -0.004(4) -0.008(3)
C12 0.052(6) 0.013(4) 0.022(4) 0.003(4) -0.011(4) 0.003(3)
C13 0.042(5) 0.013(4) 0.018(4) -0.004(3) -0.011(3) -0.002(3)
C14 0.053(6) 0.027(5) 0.029(5) 0.003(4) -0.021(4) -0.008(4)
C15 0.051(6) 0.018(4) 0.028(5) -0.009(4) -0.014(4) 0.002(3)
C16 0.050(6) 0.022(4) 0.024(4) -0.008(4) -0.016(4) 0.006(3)
C17 0.047(5) 0.016(4) 0.018(4) -0.003(3) -0.009(4) -0.004(3)
C19 0.069(7) 0.028(5) 0.050(6) 0.021(5) -0.015(5) -0.016(5)
C20 0.075(8) 0.028(5) 0.066(7) -0.009(5) -0.039(6) -0.018(5)
C22 0.022(4) 0.029(4) 0.022(4) -0.015(3) -0.004(3) -0.006(3)
C24 0.028(4) 0.027(4) 0.039(5) -0.007(3) -0.012(4) -0.012(4)
C25 0.020(4) 0.048(6) 0.044(6) -0.005(4) -0.010(4) -0.019(5)
C27 0.027(5) 0.036(5) 0.049(6) 0.000(4) -0.009(4) -0.022(4)
C28 0.028(5) 0.046(5) 0.027(5) 0.000(4) -0.004(4) -0.016(4)
C29 0.025(4) 0.022(4) 0.027(4) 0.000(3) -0.002(3) -0.001(3)
C30 0.025(4) 0.023(4) 0.037(5) -0.002(3) -0.006(4) -0.006(4)
C34 0.031(5) 0.029(5) 0.030(5) -0.004(4) -0.005(4) -0.004(4)
C35 0.033(5) 0.032(5) 0.031(5) 0.005(4) -0.007(4) -0.003(4)
C36 0.040(5) 0.031(5) 0.028(5) -0.001(4) -0.004(4) -0.006(4)
C37 0.035(5) 0.030(5) 0.037(5) -0.001(4) -0.005(4) -0.010(4)
C41 0.022(4) 0.028(4) 0.021(4) -0.003(3) -0.002(3) -0.005(3)
C42 0.042(5) 0.029(5) 0.026(5) -0.017(4) -0.005(4) -0.003(4)
C43 0.056(6) 0.051(6) 0.030(5) -0.031(5) -0.004(5) 0.007(5)
C44 0.045(6) 0.064(7) 0.038(6) -0.022(5) -0.014(5) -0.010(5)
C45 0.043(6) 0.063(7) 0.036(6) -0.021(5) -0.016(5) 0.006(5)
C46 0.027(4) 0.040(5) 0.030(5) -0.014(4) 0.000(4) -0.002(4)
C47 0.030(4) 0.031(4) 0.015(4) -0.008(3) -0.004(3) -0.001(3)
C48 0.034(5) 0.024(4) 0.037(5) 0.000(4) -0.008(4) -0.005(4)
C49 0.052(6) 0.026(5) 0.036(5) 0.006(4) 0.002(4) 0.003(4)
C50 0.056(6) 0.017(4) 0.041(6) 0.000(4) -0.007(5) -0.002(4)
C51 0.052(6) 0.029(5) 0.038(6) 0.008(4) -0.001(5) -0.004(4)
C52 0.039(5) 0.026(4) 0.016(4) -0.005(4) 0.002(3) -0.001(3)

loop_
_atom_type_symbol
_atom_type_description
_atom_type_scat_dispersion_real
_atom_type_scat_dispersion_imag
_atom_type_scat_source
C C 0.0033 0.0016 'International Tables Vol C Tables 4.2.6.8 and 6.1.1.4'
H H 0.0000 0.0000 'International Tables Vol C Tables 4.2.6.8 and 6.1.1.4'
F F 0.0171 0.0103 'International Tables Vol C Tables 4.2.6.8 and 6.1.1.4'
N N 0.0061 0.0033 'International Tables Vol C Tables 4.2.6.8 and 6.1.1.4'
O O 0.0106 0.0060 'International Tables Vol C Tables 4.2.6.8 and 6.1.1.4'
P P 0.1023 0.0942 'International Tables Vol C Tables 4.2.6.8 and 6.1.1.4'
Ru Ru -1.2594 0.8363 'International Tables Vol C Tables 4.2.6.8 and 6.1.1.4'

loop_
_geom_angle_atom_site_label_1
_geom_angle_atom_site_label_2
_geom_angle_atom_site_label_3
_geom_angle_site_symmetry_1
_geom_angle_site_symmetry_3
_geom_angle
_geom_angle_publ_flag
F6R P1R F3R . . 93.9(5) ?
F6R P1R F4R . . 90.9(4) ?
F3R P1R F4R . . 90.1(4) ?
F6R P1R F5R . . 91.0(4) ?
F3R P1R F5R . . 174.8(5) ?
F4R P1R F5R . . 91.6(4) ?
F6R P1R F2R . . 90.4(5) ?
F3R P1R F2R . . 89.8(4) ?
F4R P1R F2R . . 178.6(5) ?
F5R P1R F2R . . 88.4(4) ?
F6R P1R F7R . . 177.6(5) ?
F3R P1R F7R . . 88.4(4) ?
F4R P1R F7R . . 88.5(4) ?
F5R P1R F7R . . 86.7(4) ?
F2R P1R F7R . . 90.2(5) ?
O1M C2M C3M . . 124.9(13) ?
O1M C2M C4M . . 119.1(13) ?
C3M C2M C4M . . 115.4(11) ?
C2M C3M H3MA . . 109.500000 ?
C2M C3M H3MB . . 109.500000 ?
H3MA C3M H3MB . . 109.500000 ?
C2M C3M H3MC . . 109.500000 ?
H3MA C3M H3MC . . 109.500000 ?
H3MB C3M H3MC . . 109.500000 ?
C2M C4M H4MA . . 109.500000 ?
C2M C4M H4MB . . 109.500000 ?
H4MA C4M H4MB . . 109.500000 ?
C2M C4M H4MC . . 109.500000 ?
H4MA C4M H4MC . . 109.500000 ?
H4MB C4M H4MC . . 109.500000 ?
N7A Ru1A N18A . . 75.7(2) ?
N7A Ru1A C2A . . 140.2(3) ?
N18A Ru1A C2A . . 144.0(3) ?
N7A Ru1A C6A . . 106.6(3) ?
N18A Ru1A C6A . . 155.7(3) ?
C2A Ru1A C6A . . 38.1(3) ?
N7A Ru1A C3A . . 163.9(3) ?
N18A Ru1A C3A . . 108.1(3) ?
C2A Ru1A C3A . . 37.3(3) ?
C6A Ru1A C3A . . 63.3(4) ?
N7A Ru1A C4A . . 129.3(3) ?
N18A Ru1A C4A . . 95.5(3) ?
C2A Ru1A C4A . . 61.9(3) ?
C6A Ru1A C4A . . 63.9(4) ?
C3A Ru1A C4A . . 36.0(4) ?
N7A Ru1A C5A . . 102.8(3) ?
N18A Ru1A C5A . . 116.2(3) ?
C2A Ru1A C5A . . 63.0(3) ?
C6A Ru1A C5A . . 39.5(4) ?
C3A Ru1A C5A . . 61.3(4) ?
C4A Ru1A C5A . . 36.7(4) ?
N7A Ru1A P21A . . 89.23(18) ?
N18A Ru1A P21A . . 90.3(2) ?
C2A Ru1A P21A . . 92.1(2) ?
C6A Ru1A P21A . . 113.8(3) ?
C3A Ru1A P21A . . 106.2(3) ?
C4A Ru1A P21A . . 141.3(3) ?
C5A Ru1A P21A . . 152.7(2) ?
C47A P21A C22A . . 102.7(4) ?
C47A P21A C41A . . 99.8(4) ?
C22A P21A C41A . . 103.8(4) ?
C47A P21A Ru1A . . 114.3(3) ?
C22A P21A Ru1A . . 115.6(3) ?
C41A P21A Ru1A . . 118.4(3) ?
N31A O32A N33A . . 112.1(7) ?
C12A N7A C8A . . 117.4(6) ?
C12A N7A Ru1A . . 118.3(5) ?
C8A N7A Ru1A . . 124.2(5) ?
C13A N18A C17A . . 118.5(7) ?
C13A N18A Ru1A . . 118.4(5) ?
C17A N18A Ru1A . . 123.1(5) ?
C22A N23A C28A . . 110.8(7) ?
C22A N23A C24A . . 111.7(7) ?
C28A N23A C24A . . 108.7(7) ?
C29A N26A C25A . . 119.6(7) ?
C29A N26A C27A . . 120.4(7) ?
C25A N26A C27A . . 113.3(7) ?
C30A N31A O32A . . 106.0(7) ?
C34A N33A O32A . . 104.2(7) ?
O40A N38A O39A . . 122.5(8) ?
O40A N38A C35A . . 119.1(7) ?
O39A N38A C35A . . 118.4(7) ?
C3A C2A C6A . . 109.1(8) ?
C3A C2A Ru1A . . 72.1(5) ?
C6A C2A Ru1A . . 71.3(5) ?
C3A C2A H2A . . 125.400000 ?
C6A C2A H2A . . 125.400000 ?
Ru1A C2A H2A . . 125.400000 ?
C4A C3A C2A . . 109.8(9) ?
C4A C3A Ru1A . . 72.8(5) ?
C2A C3A Ru1A . . 70.6(5) ?
C4A C3A H3A . . 125.100000 ?
C2A C3A H3A . . 125.100000 ?
Ru1A C3A H3A . . 125.100000 ?
C3A C4A C5A . . 109.3(9) ?
C3A C4A Ru1A . . 71.2(5) ?
C5A C4A Ru1A . . 72.0(5) ?
C3A C4A H4A . . 125.300000 ?
C5A C4A H4A . . 125.300000 ?
Ru1A C4A H4A . . 125.300000 ?
C4A C5A C6A . . 107.4(8) ?
C4A C5A Ru1A . . 71.3(5) ?
C6A C5A Ru1A . . 68.9(5) ?
C4A C5A H5A . . 126.300000 ?
C6A C5A H5A . . 126.300000 ?
Ru1A C5A H5A . . 126.300000 ?
C2A C6A C5A . . 104.2(8) ?
C2A C6A Ru1A . . 70.6(5) ?
C5A C6A Ru1A . . 71.7(5) ?
C2A C6A H6A . . 127.600000 ?
C5A C6A H6A . . 127.600000 ?
Ru1A C6A H6A . . 127.600000 ?
N7A C8A C9A . . 121.5(8) ?
N7A C8A H8A . . 119.200000 ?
C9A C8A H8A . . 119.200000 ?
C8A C9A C10A . . 120.8(8) ?
C8A C9A H9A . . 119.600000 ?
C10A C9A H9A . . 119.600000 ?
C11A C10A C9A . . 116.8(7) ?
C11A C10A C19A . . 122.3(8) ?
C9A C10A C19A . . 120.9(8) ?
C10A C11A C12A . . 120.8(8) ?
C10A C11A H11A . . 119.600000 ?
C12A C11A H11A . . 119.600000 ?
N7A C12A C11A . . 122.6(7) ?
N7A C12A C13A . . 113.5(6) ?
C11A C12A C13A . . 123.9(7) ?
N18A C13A C14A . . 122.4(7) ?
N18A C13A C12A . . 114.1(6) ?
C14A C13A C12A . . 123.5(7) ?
C15A C14A C13A . . 119.2(7) ?
C15A C14A H14A . . 120.400000 ?
C13A C14A H14A . . 120.400000 ?
C16A C15A C14A . . 117.2(7) ?
C16A C15A C20A . . 121.5(8) ?
C14A C15A C20A . . 121.3(8) ?
C17A C16A C15A . . 120.9(8) ?
C17A C16A H16A . . 119.600000 ?
C15A C16A H16A . . 119.600000 ?
N18A C17A C16A . . 121.8(8) ?
N18A C17A H17A . . 119.100000 ?
C16A C17A H17A . . 119.100000 ?
C15A C20A H20A . . 109.500000 ?
C15A C20A H20B . . 109.500000 ?
H20A C20A H20B . . 109.500000 ?
C15A C20A H20C . . 109.500000 ?
H20A C20A H20C . . 109.500000 ?
H20B C20A H20C . . 109.500000 ?
C10A C19A H19A . . 109.500000 ?
C10A C19A H19B . . 109.500000 ?
H19A C19A H19B . . 109.500000 ?
C10A C19A H19C . . 109.500000 ?
H19A C19A H19C . . 109.500000 ?
H19B C19A H19C . . 109.500000 ?
N23A C22A P21A . . 114.3(6) ?
N23A C22A H22A . . 108.700000 ?
P21A C22A H22A . . 108.700000 ?
N23A C22A H22B . . 108.700000 ?
P21A C22A H22B . . 108.700000 ?
H22A C22A H22B . . 107.600000 ?
N23A C24A C25A . . 110.8(8) ?
N23A C24A H24A . . 109.500000 ?
C25A C24A H24A . . 109.500000 ?
N23A C24A H24B . . 109.500000 ?
C25A C24A H24B . . 109.500000 ?
H24A C24A H24B . . 108.100000 ?
N26A C25A C24A . . 112.0(8) ?
N26A C25A H25A . . 109.200000 ?
C24A C25A H25A . . 109.200000 ?
N26A C25A H25B . . 109.200000 ?
C24A C25A H25B . . 109.200000 ?
H25A C25A H25B . . 107.900000 ?
N26A C27A C28A . . 112.0(7) ?
N26A C27A H27A . . 109.200000 ?
C28A C27A H27A . . 109.200000 ?
N26A C27A H27B . . 109.200000 ?
C28A C27A H27B . . 109.200000 ?
H27A C27A H27B . . 107.900000 ?
N23A C28A C27A . . 111.4(7) ?
N23A C28A H28A . . 109.300000 ?
C27A C28A H28A . . 109.300000 ?
N23A C28A H28B . . 109.300000 ?
C27A C28A H28B . . 109.300000 ?
H28A C28A H28B . . 108.000000 ?
N26A C29A C37A . . 122.6(8) ?
N26A C29A C30A . . 122.5(8) ?
C37A C29A C30A . . 114.7(8) ?
N31A C30A C34A . . 108.5(8) ?
N31A C30A C29A . . 129.3(8) ?
C34A C30A C29A . . 122.2(8) ?
N33A C34A C35A . . 131.6(9) ?
N33A C34A C30A . . 109.1(8) ?
C35A C34A C30A . . 118.8(8) ?
C36A C35A C34A . . 119.2(9) ?
C36A C35A N38A . . 121.1(8) ?
C34A C35A N38A . . 119.7(8) ?
C35A C36A C37A . . 121.8(8) ?
C35A C36A H36A . . 119.100000 ?
C37A C36A H36A . . 119.100000 ?
C29A C37A C36A . . 123.1(8) ?
C29A C37A H37A . . 118.500000 ?
C36A C37A H37A . . 118.500000 ?
C42A C41A C46A . . 117.7(9) ?
C42A C41A P21A . . 122.1(7) ?
C46A C41A P21A . . 120.2(7) ?
C41A C42A C43A . . 123.1(10) ?
C41A C42A H42A . . 118.500000 ?
C43A C42A H42A . . 118.500000 ?
C44A C43A C42A . . 118.1(11) ?
C44A C43A H43A . . 121.000000 ?
C42A C43A H43A . . 120.900000 ?
C43A C44A C45A . . 120.5(10) ?
C43A C44A H44A . . 119.700000 ?
C45A C44A H44A . . 119.700000 ?
C44A C45A C46A . . 119.8(10) ?
C44A C45A H45A . . 120.100000 ?
C46A C45A H45A . . 120.100000 ?
C41A C46A C45A . . 120.7(10) ?
C41A C46A H46A . . 119.700000 ?
C45A C46A H46A . . 119.700000 ?
C52A C47A C48A . . 120.1(8) ?
C52A C47A P21A . . 118.6(7) ?
C48A C47A P21A . . 120.7(7) ?
C49A C48A C47A . . 120.7(10) ?
C49A C48A H48A . . 119.600000 ?
C47A C48A H48A . . 119.600000 ?
C48A C49A C50A . . 119.1(10) ?
C48A C49A H49A . . 120.500000 ?
C50A C49A H49A . . 120.500000 ?
C51A C50A C49A . . 120.8(10) ?
C51A C50A H50A . . 119.600000 ?
C49A C50A H50A . . 119.600000 ?
C50A C51A C52A . . 120.6(10) ?
C50A C51A H51A . . 119.700000 ?
C52A C51A H51A . . 119.700000 ?
C47A C52A C51A . . 118.7(9) ?
C47A C52A H52A . . 120.600000 ?
C51A C52A H52A . . 120.600000 ?
F6S P1S F3S . . 90.8(6) ?
F6S P1S F2S . . 92.3(5) ?
F3S P1S F2S . . 91.6(4) ?
F6S P1S F5S . . 91.1(6) ?
F3S P1S F5S . . 177.8(6) ?
F2S P1S F5S . . 89.5(4) ?
F6S P1S F7S . . 178.6(6) ?
F3S P1S F7S . . 88.1(5) ?
F2S P1S F7S . . 86.8(4) ?
F5S P1S F7S . . 90.0(5) ?
F6S P1S F4S . . 89.1(5) ?
F3S P1S F4S . . 88.2(4) ?
F2S P1S F4S . . 178.6(5) ?
F5S P1S F4S . . 90.7(4) ?
F7S P1S F4S . . 91.8(5) ?
N7 Ru1 N18 . . 76.5(3) ?
N7 Ru1 C2 . . 138.4(3) ?
N18 Ru1 C2 . . 145.0(3) ?
N7 Ru1 C6 . . 163.4(3) ?
N18 Ru1 C6 . . 108.8(3) ?
C2 Ru1 C6 . . 37.7(4) ?
N7 Ru1 C5 . . 126.3(3) ?
N18 Ru1 C5 . . 97.8(3) ?
C2 Ru1 C5 . . 62.4(3) ?
C6 Ru1 C5 . . 38.6(4) ?
N7 Ru1 C3 . . 105.1(3) ?
N18 Ru1 C3 . . 156.4(3) ?
C2 Ru1 C3 . . 37.9(4) ?
C6 Ru1 C3 . . 63.6(4) ?
C5 Ru1 C3 . . 61.8(4) ?
N7 Ru1 C4 . . 100.1(3) ?
N18 Ru1 C4 . . 119.5(3) ?
C2 Ru1 C4 . . 62.4(3) ?
C6 Ru1 C4 . . 63.4(3) ?
C5 Ru1 C4 . . 36.6(4) ?
C3 Ru1 C4 . . 36.9(4) ?
N7 Ru1 P21 . . 87.73(19) ?
N18 Ru1 P21 . . 89.49(17) ?
C2 Ru1 P21 . . 93.3(2) ?
C6 Ru1 P21 . . 107.8(3) ?
C5 Ru1 P21 . . 146.0(3) ?
C3 Ru1 P21 . . 114.0(3) ?
C4 Ru1 P21 . . 151.0(3) ?
C41 P21 C22 . . 103.8(4) ?
C41 P21 C47 . . 100.7(4) ?
C22 P21 C47 . . 101.5(4) ?
C41 P21 Ru1 . . 119.1(3) ?
C22 P21 Ru1 . . 115.7(3) ?
C47 P21 Ru1 . . 113.6(3) ?
N31 O32 N33 . . 112.9(7) ?
C8 N7 C12 . . 117.1(7) ?
C8 N7 Ru1 . . 125.6(5) ?
C12 N7 Ru1 . . 117.3(6) ?
C17 N18 C13 . . 119.8(7) ?
C17 N18 Ru1 . . 122.9(5) ?
C13 N18 Ru1 . . 117.3(6) ?
C22 N23 C24 . . 112.0(6) ?
C22 N23 C28 . . 113.8(7) ?
C24 N23 C28 . . 106.9(6) ?
C29 N26 C27 . . 119.2(7) ?
C29 N26 C25 . . 123.2(7) ?
C27 N26 C25 . . 113.2(7) ?
C30 N31 O32 . . 105.1(7) ?
C34 N33 O32 . . 103.9(7) ?
O39 N38 O40 . . 122.7(8) ?
O39 N38 C35 . . 117.9(8) ?
O40 N38 C35 . . 119.3(8) ?
C6 C2 C3 . . 109.6(8) ?
C6 C2 Ru1 . . 71.8(5) ?
C3 C2 Ru1 . . 71.9(5) ?
C6 C2 H2 . . 125.100000 ?
C3 C2 H2 . . 125.100000 ?
Ru1 C2 H2 . . 125.100000 ?
C4 C3 C2 . . 107.8(9) ?
C4 C3 Ru1 . . 72.6(5) ?
C2 C3 Ru1 . . 70.2(5) ?
C4 C3 H3 . . 126.000000 ?
C2 C3 H3 . . 126.000000 ?
Ru1 C3 H3 . . 126.000000 ?
C5 C4 C3 . . 108.0(8) ?
C5 C4 Ru1 . . 70.5(5) ?
C3 C4 Ru1 . . 70.5(5) ?
C5 C4 H4 . . 126.000000 ?
C3 C4 H4 . . 126.000000 ?
Ru1 C4 H4 . . 126.000000 ?
C4 C5 C6 . . 109.8(9) ?
C4 C5 Ru1 . . 72.9(5) ?
C6 C5 Ru1 . . 70.6(5) ?
C4 C5 H5 . . 125.100000 ?
C6 C5 H5 . . 125.100000 ?
Ru1 C5 H5 . . 125.100000 ?
C2 C6 C5 . . 104.8(8) ?
C2 C6 Ru1 . . 70.6(5) ?
C5 C6 Ru1 . . 70.9(5) ?
C2 C6 H6 . . 127.500000 ?
C5 C6 H6 . . 127.500000 ?
Ru1 C6 H6 . . 127.500000 ?
N7 C8 C9 . . 123.5(8) ?
N7 C8 H8 . . 118.300000 ?
C9 C8 H8 . . 118.300000 ?
C10 C9 C8 . . 119.9(9) ?
C10 C9 H9 . . 120.100000 ?
C8 C9 H9 . . 120.100000 ?
C9 C10 C11 . . 116.9(8) ?
C9 C10 C19 . . 121.2(9) ?
C11 C10 C19 . . 121.9(9) ?
C12 C11 C10 . . 121.7(8) ?
C12 C11 H11 . . 119.100000 ?
C10 C11 H11 . . 119.100000 ?
N7 C12 C11 . . 120.9(9) ?
N7 C12 C13 . . 113.7(7) ?
C11 C12 C13 . . 125.4(8) ?
N18 C13 C14 . . 121.3(8) ?
N18 C13 C12 . . 115.2(7) ?
C14 C13 C12 . . 123.5(8) ?
C15 C14 C13 . . 119.2(8) ?
C15 C14 H14 . . 120.400000 ?
C13 C14 H14 . . 120.400000 ?
C14 C15 C16 . . 118.4(8) ?
C14 C15 C20 . . 121.5(9) ?
C16 C15 C20 . . 120.0(9) ?
C17 C16 C15 . . 119.4(9) ?
C17 C16 H16 . . 120.300000 ?
C15 C16 H16 . . 120.300000 ?
N18 C17 C16 . . 121.8(8) ?
N18 C17 H17 . . 119.100000 ?
C16 C17 H17 . . 119.100000 ?
C10 C19 H19D . . 109.500000 ?
C10 C19 H19E . . 109.500000 ?
H19D C19 H19E . . 109.500000 ?
C10 C19 H19F . . 109.500000 ?
H19D C19 H19F . . 109.500000 ?
H19E C19 H19F . . 109.500000 ?
C15 C20 H20D . . 109.500000 ?
C15 C20 H20E . . 109.500000 ?
H20D C20 H20E . . 109.500000 ?
C15 C20 H20F . . 109.500000 ?
H20D C20 H20F . . 109.500000 ?
H20E C20 H20F . . 109.500000 ?
N23 C22 P21 . . 115.9(5) ?
N23 C22 H22C . . 108.300000 ?
P21 C22 H22C . . 108.300000 ?
N23 C22 H22D . . 108.300000 ?
P21 C22 H22D . . 108.300000 ?
H22C C22 H22D . . 107.400000 ?
N23 C24 C25 . . 112.7(7) ?
N23 C24 H24C . . 109.100000 ?
C25 C24 H24C . . 109.100000 ?
N23 C24 H24D . . 109.100000 ?
C25 C24 H24D . . 109.100000 ?
H24C C24 H24D . . 107.800000 ?
C24 C25 N26 . . 113.0(7) ?
C24 C25 H25C . . 109.000000 ?
N26 C25 H25C . . 109.000000 ?
C24 C25 H25D . . 109.000000 ?
N26 C25 H25D . . 109.000000 ?
H25C C25 H25D . . 107.800000 ?
N26 C27 C28 . . 111.7(7) ?
N26 C27 H27C . . 109.300000 ?
C28 C27 H27C . . 109.300000 ?
N26 C27 H27D . . 109.300000 ?
C28 C27 H27D . . 109.300000 ?
H27C C27 H27D . . 107.900000 ?
N23 C28 C27 . . 111.2(7) ?
N23 C28 H28C . . 109.400000 ?
C27 C28 H28C . . 109.400000 ?
N23 C28 H28D . . 109.400000 ?
C27 C28 H28D . . 109.400000 ?
H28C C28 H28D . . 108.000000 ?
N26 C29 C37 . . 121.1(8) ?
N26 C29 C30 . . 124.4(8) ?
C37 C29 C30 . . 114.5(7) ?
N31 C30 C29 . . 128.2(8) ?
N31 C30 C34 . . 108.7(7) ?
C29 C30 C34 . . 122.8(8) ?
N33 C34 C35 . . 130.8(9) ?
N33 C34 C30 . . 109.3(8) ?
C35 C34 C30 . . 119.8(8) ?
C36 C35 C34 . . 117.9(8) ?
C36 C35 N38 . . 119.8(9) ?
C34 C35 N38 . . 122.3(8) ?
C35 C36 C37 . . 122.9(9) ?
C35 C36 H36 . . 118.600000 ?
C37 C36 H36 . . 118.600000 ?
C36 C37 C29 . . 121.5(8) ?
C36 C37 H37 . . 119.200000 ?
C29 C37 H37 . . 119.200000 ?
C46 C41 C42 . . 117.2(8) ?
C46 C41 P21 . . 121.4(6) ?
C42 C41 P21 . . 121.3(6) ?
C43 C42 C41 . . 120.9(8) ?
C43 C42 H42 . . 119.500000 ?
C41 C42 H42 . . 119.500000 ?
C42 C43 C44 . . 122.0(9) ?
C42 C43 H43 . . 119.000000 ?
C44 C43 H43 . . 119.000000 ?
C43 C44 C45 . . 118.0(9) ?
C43 C44 H44 . . 121.000000 ?
C45 C44 H44 . . 121.000000 ?
C46 C45 C44 . . 120.3(9) ?
C46 C45 H45 . . 119.900000 ?
C44 C45 H45 . . 119.900000 ?
C45 C46 C41 . . 121.3(8) ?
C45 C46 H46 . . 119.400000 ?
C41 C46 H46 . . 119.400000 ?
C52 C47 C48 . . 119.6(8) ?
C52 C47 P21 . . 120.1(7) ?
C48 C47 P21 . . 119.5(6) ?
C49 C48 C47 . . 120.9(9) ?
C49 C48 H48 . . 119.600000 ?
C47 C48 H48 . . 119.600000 ?
C48 C49 C50 . . 118.9(9) ?
C48 C49 H49 . . 120.500000 ?
C50 C49 H49 . . 120.500000 ?
C51 C50 C49 . . 120.5(9) ?
C51 C50 H50 . . 119.800000 ?
C49 C50 H50 . . 119.800000 ?
C50 C51 C52 . . 120.5(10) ?
C50 C51 H51 . . 119.800000 ?
C52 C51 H51 . . 119.800000 ?
C47 C52 C51 . . 119.6(9) ?
C47 C52 H52 . . 120.200000 ?
C51 C52 H52 . . 120.200000 ?

loop_
_geom_bond_atom_site_label_1
_geom_bond_atom_site_label_2
_geom_bond_site_symmetry_2
_geom_bond_distance
_geom_bond_publ_flag
P1R F6R . 1.535(7) ?
P1R F3R . 1.555(6) ?
P1R F4R . 1.585(6) ?
P1R F5R . 1.588(6) ?
P1R F2R . 1.602(7) ?
P1R F7R . 1.617(7) ?
O1M C2M . 1.228(14) ?
C2M C3M . 1.460(17) ?
C2M C4M . 1.504(18) ?
C3M H3MA . 0.980000 ?
C3M H3MB . 0.980000 ?
C3M H3MC . 0.980000 ?
C4M H4MA . 0.980000 ?
C4M H4MB . 0.980000 ?
C4M H4MC . 0.980000 ?
Ru1A N7A . 2.084(6) ?
Ru1A N18A . 2.096(6) ?
Ru1A C2A . 2.178(7) ?
Ru1A C6A . 2.187(9) ?
Ru1A C3A . 2.197(8) ?
Ru1A C4A . 2.217(8) ?
Ru1A C5A . 2.226(8) ?
Ru1A P21A . 2.312(2) ?
P21A C47A . 1.841(9) ?
P21A C22A . 1.852(8) ?
P21A C41A . 1.857(9) ?
O32A N31A . 1.358(10) ?
O32A N33A . 1.399(10) ?
O39A N38A . 1.255(10) ?
O40A N38A . 1.234(10) ?
N7A C12A . 1.354(9) ?
N7A C8A . 1.357(10) ?
N18A C13A . 1.334(9) ?
N18A C17A . 1.347(10) ?
N23A C22A . 1.419(11) ?
N23A C28A . 1.485(11) ?
N23A C24A . 1.491(11) ?
N26A C29A . 1.366(11) ?
N26A C25A . 1.464(11) ?
N26A C27A . 1.486(11) ?
N31A C30A . 1.315(11) ?
N33A C34A . 1.319(12) ?
N38A C35A . 1.445(11) ?
C2A C3A . 1.400(12) ?
C2A C6A . 1.425(13) ?
C2A H2A . 1.000000 ?
C3A C4A . 1.363(14) ?
C3A H3A . 1.000000 ?
C4A C5A . 1.399(15) ?
C4A H4A . 1.000000 ?
C5A C6A . 1.491(13) ?
C5A H5A . 1.000000 ?
C6A H6A . 1.000000 ?
C8A C9A . 1.380(12) ?
C8A H8A . 0.950000 ?
C9A C10A . 1.395(13) ?
C9A H9A . 0.950000 ?
C10A C11A . 1.367(12) ?
C10A C19A . 1.510(12) ?
C11A C12A . 1.372(10) ?
C11A H11A . 0.950000 ?
C12A C13A . 1.481(10) ?
C13A C14A . 1.395(10) ?
C14A C15A . 1.388(12) ?
C14A H14A . 0.950000 ?
C15A C16A . 1.387(12) ?
C15A C20A . 1.520(12) ?
C16A C17A . 1.369(12) ?
C16A H16A . 0.950000 ?
C17A H17A . 0.950000 ?
C20A H20A . 0.980000 ?
C20A H20B . 0.980000 ?
C20A H20C . 0.980000 ?
C19A H19A . 0.980000 ?
C19A H19B . 0.980000 ?
C19A H19C . 0.980000 ?
C22A H22A . 0.990000 ?
C22A H22B . 0.990000 ?
C24A C25A . 1.519(13) ?
C24A H24A . 0.990000 ?
C24A H24B . 0.990000 ?
C25A H25A . 0.990000 ?
C25A H25B . 0.990000 ?
C27A C28A . 1.488(13) ?
C27A H27A . 0.990000 ?
C27A H27B . 0.990000 ?
C28A H28A . 0.990000 ?
C28A H28B . 0.990000 ?
C29A C37A . 1.396(12) ?
C29A C30A . 1.439(12) ?
C30A C34A . 1.438(12) ?
C34A C35A . 1.403(12) ?
C35A C36A . 1.370(12) ?
C36A C37A . 1.398(12) ?
C36A H36A . 0.950000 ?
C37A H37A . 0.950000 ?
C41A C42A . 1.376(14) ?
C41A C46A . 1.396(12) ?
C42A C43A . 1.411(14) ?
C42A H42A . 0.950000 ?
C43A C44A . 1.380(16) ?
C43A H43A . 0.950000 ?
C44A C45A . 1.394(16) ?
C44A H44A . 0.950000 ?
C45A C46A . 1.408(13) ?
C45A H45A . 0.950000 ?
C46A H46A . 0.950000 ?
C47A C52A . 1.369(13) ?
C47A C48A . 1.402(13) ?
C48A C49A . 1.386(14) ?
C48A H48A . 0.950000 ?
C49A C50A . 1.396(15) ?
C49A H49A . 0.950000 ?
C50A C51A . 1.352(15) ?
C50A H50A . 0.950000 ?
C51A C52A . 1.435(12) ?
C51A H51A . 0.950000 ?
C52A H52A . 0.950000 ?
P1S F6S . 1.542(7) ?
P1S F3S . 1.563(7) ?
P1S F2S . 1.572(6) ?
P1S F5S . 1.572(7) ?
P1S F7S . 1.572(6) ?
P1S F4S . 1.578(7) ?
Ru1 N7 . 2.090(7) ?
Ru1 N18 . 2.101(6) ?
Ru1 C2 . 2.163(8) ?
Ru1 C6 . 2.178(8) ?
Ru1 C5 . 2.182(8) ?
Ru1 C3 . 2.185(8) ?
Ru1 C4 . 2.213(8) ?
Ru1 P21 . 2.300(2) ?
P21 C41 . 1.815(8) ?
P21 C22 . 1.841(8) ?
P21 C47 . 1.866(9) ?
O32 N31 . 1.374(9) ?
O32 N33 . 1.387(11) ?
O39 N38 . 1.234(10) ?
O40 N38 . 1.248(11) ?
N7 C8 . 1.354(11) ?
N7 C12 . 1.376(10) ?
N18 C17 . 1.341(11) ?
N18 C13 . 1.344(10) ?
N23 C22 . 1.420(11) ?
N23 C24 . 1.454(10) ?
N23 C28 . 1.486(11) ?
N26 C29 . 1.363(10) ?
N26 C27 . 1.464(11) ?
N26 C25 . 1.482(11) ?
N31 C30 . 1.322(11) ?
N33 C34 . 1.334(12) ?
N38 C35 . 1.433(11) ?
C2 C6 . 1.402(14) ?
C2 C3 . 1.411(14) ?
C2 H2 . 1.000000 ?
C3 C4 . 1.393(14) ?
C3 H3 . 1.000000 ?
C4 C5 . 1.382(13) ?
C4 H4 . 1.000000 ?
C5 C6 . 1.440(13) ?
C5 H5 . 1.000000 ?
C6 H6 . 1.000000 ?
C8 C9 . 1.388(12) ?
C8 H8 . 0.950000 ?
C9 C10 . 1.387(12) ?
C9 H9 . 0.950000 ?
C10 C11 . 1.390(13) ?
C10 C19 . 1.476(12) ?
C11 C12 . 1.388(12) ?
C11 H11 . 0.950000 ?
C12 C13 . 1.469(12) ?
C13 C14 . 1.393(11) ?
C14 C15 . 1.375(13) ?
C14 H14 . 0.950000 ?
C15 C16 . 1.411(13) ?
C15 C20 . 1.518(12) ?
C16 C17 . 1.361(12) ?
C16 H16 . 0.950000 ?
C17 H17 . 0.950000 ?
C19 H19D . 0.980000 ?
C19 H19E . 0.980000 ?
C19 H19F . 0.980000 ?
C20 H20D . 0.980000 ?
C20 H20E . 0.980000 ?
C20 H20F . 0.980000 ?
C22 H22C . 0.990000 ?
C22 H22D . 0.990000 ?
C24 C25 . 1.465(12) ?
C24 H24C . 0.990000 ?
C24 H24D . 0.990000 ?
C25 H25C . 0.990000 ?
C25 H25D . 0.990000 ?
C27 C28 . 1.516(12) ?
C27 H27C . 0.990000 ?
C27 H27D . 0.990000 ?
C28 H28C . 0.990000 ?
C28 H28D . 0.990000 ?
C29 C37 . 1.427(12) ?
C29 C30 . 1.430(11) ?
C30 C34 . 1.435(12) ?
C34 C35 . 1.399(13) ?
C35 C36 . 1.385(13) ?
C36 C37 . 1.410(12) ?
C36 H36 . 0.950000 ?
C37 H37 . 0.950000 ?
C41 C46 . 1.400(12) ?
C41 C42 . 1.428(11) ?
C42 C43 . 1.351(13) ?
C42 H42 . 0.950000 ?
C43 C44 . 1.393(14) ?
C43 H43 . 0.950000 ?
C44 C45 . 1.413(14) ?
C44 H44 . 0.950000 ?
C45 C46 . 1.387(13) ?
C45 H45 . 0.950000 ?
C46 H46 . 0.950000 ?
C47 C52 . 1.374(12) ?
C47 C48 . 1.388(12) ?
C48 C49 . 1.385(12) ?
C48 H48 . 0.950000 ?
C49 C50 . 1.395(14) ?
C49 H49 . 0.950000 ?
C50 C51 . 1.357(14) ?
C50 H50 . 0.950000 ?
C51 C52 . 1.403(12) ?
C51 H51 . 0.950000 ?
C52 H52 . 0.950000 ?

loop_
_geom_torsion_atom_site_label_1
_geom_torsion_atom_site_label_2
_geom_torsion_atom_site_label_3
_geom_torsion_atom_site_label_4
_geom_torsion_site_symmetry_1
_geom_torsion_site_symmetry_2
_geom_torsion_site_symmetry_3
_geom_torsion_site_symmetry_4
_geom_torsion
_geom_torsion_publ_flag
N33A O32A N31A C30A . . . . 0.4(11) ?
N31A O32A N33A C34A . . . . -0.9(10) ?
C6A C2A C3A C4A . . . . 0.6(10) ?
Ru1A C2A C3A C4A . . . . 62.6(6) ?
C6A C2A C3A Ru1A . . . . -62.0(6) ?
C2A C3A C4A C5A . . . . 1.0(10) ?
Ru1A C3A C4A C5A . . . . 62.2(6) ?
C2A C3A C4A Ru1A . . . . -61.3(6) ?
C3A C4A C5A C6A . . . . -2.1(10) ?
Ru1A C4A C5A C6A . . . . 59.7(6) ?
C3A C4A C5A Ru1A . . . . -61.7(6) ?
C3A C2A C6A C5A . . . . -1.8(9) ?
Ru1A C2A C6A C5A . . . . -64.3(5) ?
C3A C2A C6A Ru1A . . . . 62.5(6) ?
C4A C5A C6A C2A . . . . 2.4(9) ?
Ru1A C5A C6A C2A . . . . 63.6(5) ?
C4A C5A C6A Ru1A . . . . -61.2(6) ?
C12A N7A C8A C9A . . . . -0.7(12) ?
Ru1A N7A C8A C9A . . . . -176.6(7) ?
N7A C8A C9A C10A . . . . 1.8(14) ?
C8A C9A C10A C11A . . . . -2.4(14) ?
C8A C9A C10A C19A . . . . 177.7(9) ?
C9A C10A C11A C12A . . . . 2.1(14) ?
C19A C10A C11A C12A . . . . -178.0(9) ?
C8A N7A C12A C11A . . . . 0.4(11) ?
Ru1A N7A C12A C11A . . . . 176.6(6) ?
C8A N7A C12A C13A . . . . -178.6(7) ?
Ru1A N7A C12A C13A . . . . -2.4(8) ?
C10A C11A C12A N7A . . . . -1.1(13) ?
C10A C11A C12A C13A . . . . 177.8(8) ?
C17A N18A C13A C14A . . . . -1.4(12) ?
Ru1A N18A C13A C14A . . . . 179.7(6) ?
C17A N18A C13A C12A . . . . 179.1(8) ?
Ru1A N18A C13A C12A . . . . 0.2(9) ?
N7A C12A C13A N18A . . . . 1.4(10) ?
C11A C12A C13A N18A . . . . -177.5(8) ?
N7A C12A C13A C14A . . . . -178.1(7) ?
C11A C12A C13A C14A . . . . 2.9(13) ?
N18A C13A C14A C15A . . . . 1.9(13) ?
C12A C13A C14A C15A . . . . -178.6(8) ?
C13A C14A C15A C16A . . . . -1.5(13) ?
C13A C14A C15A C20A . . . . 178.0(9) ?
C14A C15A C16A C17A . . . . 0.8(15) ?
C20A C15A C16A C17A . . . . -178.7(10) ?
C13A N18A C17A C16A . . . . 0.6(14) ?
Ru1A N18A C17A C16A . . . . 179.4(8) ?
C15A C16A C17A N18A . . . . -0.3(16) ?
C28A N23A C22A P21A . . . . -146.1(6) ?
C24A N23A C22A P21A . . . . 92.6(8) ?
C47A P21A C22A N23A . . . . -173.7(6) ?
C41A P21A C22A N23A . . . . -70.2(7) ?
Ru1A P21A C22A N23A . . . . 61.1(6) ?
C22A N23A C24A C25A . . . . -178.6(8) ?
C28A N23A C24A C25A . . . . 58.9(10) ?
C29A N26A C25A C24A . . . . -158.9(8) ?
C27A N26A C25A C24A . . . . 49.7(11) ?
N23A C24A C25A N26A . . . . -54.6(11) ?
C29A N26A C27A C28A . . . . 158.7(8) ?
C25A N26A C27A C28A . . . . -50.2(12) ?
C22A N23A C28A C27A . . . . 177.0(7) ?
C24A N23A C28A C27A . . . . -59.9(10) ?
N26A C27A C28A N23A . . . . 55.4(11) ?
C25A N26A C29A C37A . . . . 2.1(13) ?
C27A N26A C29A C37A . . . . 151.5(9) ?
C25A N26A C29A C30A . . . . 177.2(8) ?
C27A N26A C29A C30A . . . . -33.4(13) ?
O32A N31A C30A C34A . . . . 0.2(10) ?
O32A N31A C30A C29A . . . . -179.0(9) ?
N26A C29A C30A N31A . . . . -2.7(15) ?
C37A C29A C30A N31A . . . . 172.7(9) ?
N26A C29A C30A C34A . . . . 178.2(8) ?
C37A C29A C30A C34A . . . . -6.4(12) ?
O32A N33A C34A C35A . . . . 172.4(9) ?
O32A N33A C34A C30A . . . . 0.9(10) ?
N31A C30A C34A N33A . . . . -0.7(11) ?
C29A C30A C34A N33A . . . . 178.5(8) ?
N31A C30A C34A C35A . . . . -173.4(8) ?
C29A C30A C34A C35A . . . . 5.8(13) ?
N33A C34A C35A C36A . . . . -173.2(9) ?
C30A C34A C35A C36A . . . . -2.4(12) ?
N33A C34A C35A N38A . . . . 5.9(15) ?
C30A C34A C35A N38A . . . . 176.7(8) ?
O40A N38A C35A C36A . . . . -166.8(8) ?
O39A N38A C35A C36A . . . . 11.3(13) ?
O40A N38A C35A C34A . . . . 14.1(12) ?
O39A N38A C35A C34A . . . . -167.8(8) ?
C34A C35A C36A C37A . . . . 0.0(13) ?
N38A C35A C36A C37A . . . . -179.1(8) ?
N26A C29A C37A C36A . . . . 179.4(8) ?
C30A C29A C37A C36A . . . . 3.9(13) ?
C35A C36A C37A C29A . . . . -0.9(14) ?
C47A P21A C41A C42A . . . . -124.0(9) ?
C22A P21A C41A C42A . . . . 130.2(8) ?
Ru1A P21A C41A C42A . . . . 0.5(9) ?
C47A P21A C41A C46A . . . . 56.8(9) ?
C22A P21A C41A C46A . . . . -49.0(9) ?
Ru1A P21A C41A C46A . . . . -178.7(7) ?
C46A C41A C42A C43A . . . . 1.8(16) ?
P21A C41A C42A C43A . . . . -177.4(9) ?
C41A C42A C43A C44A . . . . 1.0(19) ?
C42A C43A C44A C45A . . . . -3.(2) ?
C43A C44A C45A C46A . . . . 3.(2) ?
C42A C41A C46A C45A . . . . -2.4(16) ?
P21A C41A C46A C45A . . . . 176.8(9) ?
C44A C45A C46A C41A . . . . 0.2(18) ?
C22A P21A C47A C52A . . . . -47.3(8) ?
C41A P21A C47A C52A . . . . -154.0(7) ?
Ru1A P21A C47A C52A . . . . 78.7(8) ?
C22A P21A C47A C48A . . . . 141.2(8) ?
C41A P21A C47A C48A . . . . 34.5(9) ?
Ru1A P21A C47A C48A . . . . -92.8(8) ?
C52A C47A C48A C49A . . . . -1.2(15) ?
P21A C47A C48A C49A . . . . 170.2(8) ?
C47A C48A C49A C50A . . . . -0.8(16) ?
C48A C49A C50A C51A . . . . 2.5(16) ?
C49A C50A C51A C52A . . . . -2.2(15) ?
C48A C47A C52A C51A . . . . 1.5(13) ?
P21A C47A C52A C51A . . . . -170.0(7) ?
C50A C51A C52A C47A . . . . 0.2(14) ?
N33 O32 N31 C30 . . . . -1.0(10) ?
N31 O32 N33 C34 . . . . -0.5(10) ?
C6 C2 C3 C4 . . . . 1.1(10) ?
Ru1 C2 C3 C4 . . . . 63.3(6) ?
C6 C2 C3 Ru1 . . . . -62.2(6) ?
C2 C3 C4 C5 . . . . -1.0(10) ?
Ru1 C3 C4 C5 . . . . 60.8(6) ?
C2 C3 C4 Ru1 . . . . -61.8(6) ?
C3 C4 C5 C6 . . . . 0.5(10) ?
Ru1 C4 C5 C6 . . . . 61.3(6) ?
C3 C4 C5 Ru1 . . . . -60.8(6) ?
C3 C2 C6 C5 . . . . -0.8(9) ?
Ru1 C2 C6 C5 . . . . -63.1(5) ?
C3 C2 C6 Ru1 . . . . 62.3(6) ?
C4 C5 C6 C2 . . . . 0.2(10) ?
Ru1 C5 C6 C2 . . . . 62.9(6) ?
C4 C5 C6 Ru1 . . . . -62.7(6) ?
C12 N7 C8 C9 . . . . -0.5(13) ?
Ru1 N7 C8 C9 . . . . 176.7(7) ?
N7 C8 C9 C10 . . . . -1.0(14) ?
C8 C9 C10 C11 . . . . 1.8(13) ?
C8 C9 C10 C19 . . . . -176.9(9) ?
C9 C10 C11 C12 . . . . -1.3(13) ?
C19 C10 C11 C12 . . . . 177.5(9) ?
C8 N7 C12 C11 . . . . 1.0(12) ?
Ru1 N7 C12 C11 . . . . -176.3(6) ?
C8 N7 C12 C13 . . . . 179.5(7) ?
Ru1 N7 C12 C13 . . . . 2.1(9) ?
C10 C11 C12 N7 . . . . -0.1(13) ?
C10 C11 C12 C13 . . . . -178.4(8) ?
C17 N18 C13 C14 . . . . -1.0(11) ?
Ru1 N18 C13 C14 . . . . 178.9(6) ?
C17 N18 C13 C12 . . . . -179.3(7) ?
Ru1 N18 C13 C12 . . . . 0.6(9) ?
N7 C12 C13 N18 . . . . -1.8(10) ?
C11 C12 C13 N18 . . . . 176.6(8) ?
N7 C12 C13 C14 . . . . 180.0(7) ?
C11 C12 C13 C14 . . . . -1.6(13) ?
N18 C13 C14 C15 . . . . 0.6(12) ?
C12 C13 C14 C15 . . . . 178.7(8) ?
C13 C14 C15 C16 . . . . 0.3(13) ?
C13 C14 C15 C20 . . . . -177.3(8) ?
C14 C15 C16 C17 . . . . -0.7(12) ?
C20 C15 C16 C17 . . . . 177.0(8) ?
C13 N18 C17 C16 . . . . 0.7(11) ?
Ru1 N18 C17 C16 . . . . -179.3(6) ?
C15 C16 C17 N18 . . . . 0.2(12) ?
C24 N23 C22 P21 . . . . 160.1(6) ?
C28 N23 C22 P21 . . . . -78.6(8) ?
C41 P21 C22 N23 . . . . 80.2(6) ?
C47 P21 C22 N23 . . . . -175.6(6) ?
Ru1 P21 C22 N23 . . . . -52.2(6) ?
C22 N23 C24 C25 . . . . -173.6(7) ?
C28 N23 C24 C25 . . . . 61.2(9) ?
N23 C24 C25 N26 . . . . -55.0(11) ?
C29 N26 C25 C24 . . . . -157.1(8) ?
C27 N26 C25 C24 . . . . 46.6(11) ?
C29 N26 C27 C28 . . . . 156.2(8) ?
C25 N26 C27 C28 . . . . -46.5(11) ?
C22 N23 C28 C27 . . . . 175.0(7) ?
C24 N23 C28 C27 . . . . -60.8(9) ?
N26 C27 C28 N23 . . . . 55.0(10) ?
C27 N26 C29 C37 . . . . -3.4(13) ?
C25 N26 C29 C37 . . . . -158.4(9) ?
C27 N26 C29 C30 . . . . 176.8(8) ?
C25 N26 C29 C30 . . . . 21.9(13) ?
O32 N31 C30 C29 . . . . 176.4(9) ?
O32 N31 C30 C34 . . . . 2.1(10) ?
N26 C29 C30 N31 . . . . -1.4(15) ?
C37 C29 C30 N31 . . . . 178.8(9) ?
N26 C29 C30 C34 . . . . 172.2(8) ?
C37 C29 C30 C34 . . . . -7.5(12) ?
O32 N33 C34 C35 . . . . -179.6(9) ?
O32 N33 C34 C30 . . . . 1.8(10) ?
N31 C30 C34 N33 . . . . -2.5(11) ?
C29 C30 C34 N33 . . . . -177.3(8) ?
N31 C30 C34 C35 . . . . 178.6(8) ?
C29 C30 C34 C35 . . . . 3.9(13) ?
N33 C34 C35 C36 . . . . -176.3(9) ?
C30 C34 C35 C36 . . . . 2.3(13) ?
N33 C34 C35 N38 . . . . 3.0(16) ?
C30 C34 C35 N38 . . . . -178.5(8) ?
O39 N38 C35 C36 . . . . -174.0(9) ?
O40 N38 C35 C36 . . . . 2.6(14) ?
O39 N38 C35 C34 . . . . 6.8(14) ?
O40 N38 C35 C34 . . . . -176.7(9) ?
C34 C35 C36 C37 . . . . -4.3(14) ?
N38 C35 C36 C37 . . . . 176.4(9) ?
C35 C36 C37 C29 . . . . 0.3(14) ?
N26 C29 C37 C36 . . . . -174.3(8) ?
C30 C29 C37 C36 . . . . 5.5(13) ?
C22 P21 C41 C46 . . . . 50.9(8) ?
C47 P21 C41 C46 . . . . -53.9(8) ?
Ru1 P21 C41 C46 . . . . -178.8(6) ?
C22 P21 C41 C42 . . . . -131.3(7) ?
C47 P21 C41 C42 . . . . 123.9(7) ?
Ru1 P21 C41 C42 . . . . -0.9(8) ?
C46 C41 C42 C43 . . . . -5.6(14) ?
P21 C41 C42 C43 . . . . 176.4(8) ?
C41 C42 C43 C44 . . . . 5.7(17) ?
C42 C43 C44 C45 . . . . -2.8(18) ?
C43 C44 C45 C46 . . . . 0.0(17) ?
C44 C45 C46 C41 . . . . -0.2(16) ?
C42 C41 C46 C45 . . . . 2.9(14) ?
P21 C41 C46 C45 . . . . -179.2(8) ?
C41 P21 C47 C52 . . . . 152.1(7) ?
C22 P21 C47 C52 . . . . 45.5(7) ?
Ru1 P21 C47 C52 . . . . -79.3(7) ?
C41 P21 C47 C48 . . . . -38.3(7) ?
C22 P21 C47 C48 . . . . -145.0(7) ?
Ru1 P21 C47 C48 . . . . 90.2(7) ?
C52 C47 C48 C49 . . . . 0.6(13) ?
P21 C47 C48 C49 . . . . -168.9(7) ?
C47 C48 C49 C50 . . . . 0.8(14) ?
C48 C49 C50 C51 . . . . -2.7(15) ?
C49 C50 C51 C52 . . . . 3.1(15) ?
C48 C47 C52 C51 . . . . -0.2(12) ?
P21 C47 C52 C51 . . . . 169.3(7) ?
C50 C51 C52 C47 . . . . -1.7(14) ?

loop_
_platon_squeeze_void_nr
_platon_squeeze_void_average_x
_platon_squeeze_void_average_y
_platon_squeeze_void_average_z
_platon_squeeze_void_volume
_platon_squeeze_void_count_electrons
_platon_squeeze_void_content
1 0.122 0.174 0.097 318 107 ' '
2 -0.122 -0.174 0.903 317 108 ' '
